data_1525757
loop_
_publ_author_name
'Leventouri, T.'
'Chakoumakos, B.C.'
'Perdikatsis, B.'
'Papanearchou, N.'

_publ_section_title
;
 Comparison of crystal structure parameters of natural and synthetic
 apatites from neutron powder diffraction
;
_journal_name_full 'Journal of Materials Research'
_journal_page_first 2600
_journal_page_last 2606
_journal_volume 16
_journal_year 2001
_chemical_formula_sum 'Ca4.9 D O13 P2.82'
_chemical_name_systematic 'Ca4.9 (P O4)2.82 O0.72 (O D)'
_space_group_IT_number 176
_symmetry_space_group_name_Hall '-P 6c'
_symmetry_space_group_name_H-M 'P 63/m'
_cell_angle_alpha 90
_cell_angle_beta 90
_cell_angle_gamma 120
_cell_formula_units_Z 2
_cell_length_a 9.3927
_cell_length_b 9.3927
_cell_length_c 6.8985
_cell_volume 527.067
_citation_journal_id_ASTM JMREEE
_cod_data_source_file Leventouri_JMREEE_2001_1428.cif
_cod_data_source_block D1Ca4.9O13P2.82
_cod_original_cell_volume 527.0675
_cod_original_formula_sum 'D1 Ca4.9 O13 P2.82'
_cod_database_code 1525757

loop_
_symmetry_equiv_pos_as_xyz
x,y,z
x-y,x,z+1/2
-y,x-y,z
-x,-y,z+1/2
-x+y,-x,z
y,-x+y,z+1/2
-x,-y,-z
-x+y,-x,-z-1/2
y,-x+y,-z
x,y,-z-1/2
x-y,x,-z
-y,x-y,-z-1/2

loop_
_atom_site_label
_atom_site_type_symbol
_atom_site_fract_x
_atom_site_fract_y
_atom_site_fract_z
_atom_site_occupancy
_atom_site_U_iso_or_equiv
O3 O-2 0.3428 0.258 0.0726 1 0.0
O2 O-2 0.5828 0.4637 0.25 1 0.0
D1 D+1 0 0 0.08 0.5 0.0
O1 O-2 0.3268 0.484 0.25 1 0.0
O4 O-2 0 0 0.199 0.5 0.0
P1 P+5 0.4 0.374 0.25 0.94 0.0
Ca1 Ca+2 0.3333 0.6667 0.003 0.98 0.0
Ca2 Ca+2 0.245 0.991 0.25 0.98 0.0
